data_2102575
loop_
_publ_author_name
'Ferretti, Valeria'
'Gilli, Paola'
'Borea, Pier Andrea'

_publ_section_title
;
 Structural features controlling the binding of \b-carbolines to the
 benzodiazepine receptor
;
_journal_issue 4
_journal_name_full 'Acta Crystallographica Section B'
_journal_page_first 481
_journal_page_last 489
_journal_paper_doi 10.1107/S0108768104013564
_journal_volume 60
_journal_year 2004
_chemical_formula_moiety 'C23 H22 N2 O4'
_chemical_formula_sum 'C23 H22 N2 O4'
_chemical_formula_weight 390.43
_chemical_name_systematic
;
3-carboethoxy-6-benzyloxy-4-methoxymethyl-beta carboline
;
_space_group_IT_number 4
_symmetry_cell_setting monoclinic
_symmetry_space_group_name_Hall 'P 2yb'
_symmetry_space_group_name_H-M 'P 1 21 1'
_atom_sites_solution_hydrogens difmap
_atom_sites_solution_primary direct
_atom_sites_solution_secondary difmap
_audit_creation_method SHELXL-97
_cell_angle_alpha 90.00
_cell_angle_beta 94.331(3)
_cell_angle_gamma 90.00
_cell_formula_units_Z 2
_cell_length_a 5.0472(2)
_cell_length_b 11.3381(5)
_cell_length_c 16.8796(7)
_cell_measurement_reflns_used 4907
_cell_measurement_temperature 100
_cell_measurement_theta_max 29.0
_cell_measurement_theta_min 1.0
_cell_volume 963.19(7)
_computing_cell_refinement 'DENZO-SMN (Otwinowski & Minor, 1997)'
_computing_data_collection 'Kappa CCD server software (Nonius, 1997)'
_computing_data_reduction 'DENZO-SMN (Otwinowski & Minor, 1997)'
_computing_molecular_graphics 'ORTEP  (Burnett & Johnson, 1996)'
_computing_publication_material
;SHELXL-97 (Sheldrick, 1997); PARST (Nardelli, 1983, 1995); PLATON (Spek,
 1998)
;
_computing_structure_refinement 'SHELXL-97 (Sheldrick, 1997)'
_computing_structure_solution 'SIR97 (Altomare et al., 1999)'
_diffrn_ambient_temperature 100
_diffrn_measured_fraction_theta_full 0.995
_diffrn_measured_fraction_theta_max 0.995
_diffrn_measurement_device 'Nonius Kappa CCD'
_diffrn_measurement_method '\f scans and \w scans'
_diffrn_radiation_monochromator graphite
_diffrn_radiation_source 'fine-focus sealed tube'
_diffrn_radiation_type MoK\a
_diffrn_radiation_wavelength 0.71070
_diffrn_reflns_av_R_equivalents 0.0336
_diffrn_reflns_av_sigmaI/netI 0.0487
_diffrn_reflns_limit_h_max 6
_diffrn_reflns_limit_h_min -6
_diffrn_reflns_limit_k_max 15
_diffrn_reflns_limit_k_min -15
_diffrn_reflns_limit_l_max 22
_diffrn_reflns_limit_l_min -22
_diffrn_reflns_number 4907
_diffrn_reflns_theta_full 29.00
_diffrn_reflns_theta_max 29.00
_diffrn_reflns_theta_min 2.17
_exptl_absorpt_coefficient_mu 0.093
_exptl_absorpt_correction_type none
_exptl_crystal_colour colourless
_exptl_crystal_density_diffrn 1.346
_exptl_crystal_density_method 'not measured'
_exptl_crystal_description prism
_exptl_crystal_F_000 412
_exptl_crystal_size_max 0.5
_exptl_crystal_size_mid 0.24
_exptl_crystal_size_min 0.07
_refine_diff_density_max 0.379
_refine_diff_density_min -0.276
_refine_ls_abs_structure_details 'Flack H D (1983), Acta Cryst. A39, 876-881'
_refine_ls_abs_structure_Flack 1.4(13)
_refine_ls_extinction_method none
_refine_ls_goodness_of_fit_ref 1.077
_refine_ls_hydrogen_treatment refall
_refine_ls_matrix_type full
_refine_ls_number_parameters 349
_refine_ls_number_reflns 2664
_refine_ls_number_restraints 0
_refine_ls_restrained_S_all 1.077
_refine_ls_R_factor_all 0.0543
_refine_ls_R_factor_gt 0.0434
_refine_ls_shift/su_max 0.004
_refine_ls_shift/su_mean 0.001
_refine_ls_structure_factor_coef Fsqd
_refine_ls_weighting_details 'calc w=1/[\s^2^(Fo^2^)+(0.0457P)^2^+0.3040P] where P=(Fo^2^+2Fc^2^)/3'
_refine_ls_weighting_scheme calc
_refine_ls_wR_factor_gt 0.0978
_refine_ls_wR_factor_ref 0.1033
_reflns_number_gt 2316
_reflns_number_total 2664
_reflns_threshold_expression I>2sigma(I)
_cod_data_source_file na5019.cif
_cod_data_source_block ZK93423
_cod_original_sg_symbol_H-M 'P 21'
_cod_database_code 2102575

loop_
_symmetry_equiv_pos_as_xyz
'x, y, z'
'-x, y+1/2, -z'

loop_
_atom_site_label
_atom_site_fract_x
_atom_site_fract_y
_atom_site_fract_z
_atom_site_U_iso_or_equiv
_atom_site_adp_type
_atom_site_calc_flag
_atom_site_occupancy
_atom_site_type_symbol
O1 -0.1031(3) 0.7409(2) 0.26122(10) 0.0210(4) Uani d 1 O
O2 0.4828(4) 1.1150 0.19851(10) 0.0235(4) Uani d 1 O
O3 0.9394(4) 1.4086(2) 0.38119(11) 0.0319(5) Uani d 1 O
O4 0.8350(4) 1.3334(2) 0.25931(10) 0.0254(4) Uani d 1 O
N1 1.0054(4) 1.1769(3) 0.43059(12) 0.0180(4) Uani d 1 N
N2 0.7541(4) 0.8767(3) 0.46196(13) 0.0188(4) Uani d 1 N
C1 0.8281(5) 1.2047(3) 0.36871(14) 0.0181(5) Uani d 1 C
C2 0.6306(5) 1.1291(3) 0.33641(14) 0.0162(5) Uani d 1 C
C3 0.6206(4) 1.0167(3) 0.37067(13) 0.0158(5) Uani d 1 C
C4 0.4513(5) 0.9146(3) 0.35761(14) 0.0164(5) Uani d 1 C
C5 0.2362(5) 0.8874(3) 0.30209(15) 0.0178(5) Uani d 1 C
C6 0.1159(5) 0.7789(3) 0.30878(14) 0.0185(5) Uani d 1 C
C7 0.2048(5) 0.6973(3) 0.36779(15) 0.0202(5) Uani d 1 C
C8 0.4170(5) 0.7217(3) 0.42133(15) 0.0203(5) Uani d 1 C
C9 0.5412(5) 0.8313(3) 0.41544(13) 0.0181(5) Uani d 1 C
C10 0.8052(5) 0.9883(3) 0.43548(14) 0.0176(5) Uani d 1 C
C11 0.9959(5) 1.0703(3) 0.46258(15) 0.0190(5) Uani d 1 C
C12 -0.2122(5) 0.8193(3) 0.20094(15) 0.0203(5) Uani d 1 C
C13 -0.0647(5) 0.8172(3) 0.12630(14) 0.0196(5) Uani d 1 C
C14 -0.1115(6) 0.9058(3) 0.07056(16) 0.0291(6) Uani d 1 C
C15 0.0151(7) 0.9041(4) -0.00010(19) 0.0362(7) Uani d 1 C
C16 0.1887(6) 0.8128(4) -0.01486(16) 0.0302(6) Uani d 1 C
C17 0.2357(5) 0.7243(3) 0.04060(16) 0.0272(6) Uani d 1 C
C18 0.1080(5) 0.7260(3) 0.11098(16) 0.0227(5) Uani d 1 C
C19 0.4212(5) 1.1645(3) 0.27290(15) 0.0180(5) Uani d 1 C
C20 0.2876(6) 1.1509(4) 0.13794(18) 0.0318(7) Uani d 1 C
C21 0.8699(5) 1.3273(3) 0.33899(14) 0.0190(5) Uani d 1 C
C22 0.8614(6) 1.4488(3) 0.22317(17) 0.0271(6) Uani d 1 C
C23 0.5934(7) 1.5017(3) 0.2027(3) 0.0398(8) Uani d 1 C
H1N 0.848(6) 0.846(3) 0.5006(19) 0.026(8) Uiso d 1 H
H1 0.170(5) 0.944(3) 0.2598(17) 0.016(7) Uiso d 1 H
H2 0.115(6) 0.627(3) 0.3710(19) 0.030(9) Uiso d 1 H
H3 0.472(6) 0.670(4) 0.4597(19) 0.030(9) Uiso d 1 H
H4 1.123(7) 1.056(3) 0.507(2) 0.032(9) Uiso d 1 H
H5 -0.395(5) 0.795(3) 0.1921(15) 0.010(6) Uiso d 1 H
H6 -0.226(6) 0.896(3) 0.2221(18) 0.024(8) Uiso d 1 H
H7 0.281(6) 0.811(3) -0.0642(18) 0.027(8) Uiso d 1 H
H8 0.355(6) 0.664(3) 0.0290(18) 0.026(8) Uiso d 1 H
H9 0.142(6) 0.665(4) 0.1498(19) 0.027(8) Uiso d 1 H
H10 0.245(5) 1.133(3) 0.2845(14) 0.008(6) Uiso d 1 H
H11 0.110(7) 1.134(3) 0.1535(18) 0.023(8) Uiso d 1 H
H12 0.329(7) 1.104(4) 0.090(2) 0.037(9) Uiso d 1 H
H13 0.288(7) 1.244(4) 0.132(2) 0.033(9) Uiso d 1 H
H14 0.993(7) 1.499(3) 0.2609(19) 0.031(9) Uiso d 1 H
H15 0.964(7) 1.434(4) 0.169(2) 0.041(10) Uiso d 1 H
H16 0.603(8) 1.584(5) 0.169(3) 0.056(12) Uiso d 1 H
H17 0.486(9) 1.448(5) 0.166(3) 0.060(13) Uiso d 1 H
H18 0.517(9) 1.520(5) 0.251(3) 0.056(12) Uiso d 1 H
H19 0.401(6) 1.256(3) 0.2692(18) 0.022(8) Uiso d 1 H
H20 -0.235(7) 0.969(4) 0.082(2) 0.038(10) Uiso d 1 H
H21 -0.017(7) 0.964(4) -0.042(2) 0.046(11) Uiso d 1 H

loop_
_atom_site_aniso_label
_atom_site_aniso_U_11
_atom_site_aniso_U_22
_atom_site_aniso_U_33
_atom_site_aniso_U_12
_atom_site_aniso_U_13
_atom_site_aniso_U_23
O1 0.0221(8) 0.0189(9) 0.0216(9) -0.0057(7) -0.0008(7) 0.0004(7)
O2 0.0253(9) 0.0279(10) 0.0169(8) 0.0016(8) -0.0013(7) 0.0000(7)
O3 0.0524(13) 0.0169(9) 0.0255(10) -0.0085(9) -0.0033(9) -0.0017(8)
O4 0.0363(10) 0.0167(9) 0.0223(9) -0.0056(8) -0.0027(7) 0.0016(8)
N1 0.0192(9) 0.0174(10) 0.0175(10) -0.0006(8) 0.0007(7) -0.0012(8)
N2 0.0224(10) 0.0139(10) 0.0195(10) 0.0009(8) -0.0018(8) 0.0016(8)
C1 0.0190(11) 0.0157(12) 0.0197(12) 0.0007(9) 0.0021(9) -0.0017(9)
C2 0.0183(11) 0.0136(11) 0.0169(11) 0.0025(9) 0.0015(8) 0.0004(9)
C3 0.0163(10) 0.0149(11) 0.0164(11) 0.0004(9) 0.0026(8) -0.0019(9)
C4 0.0179(11) 0.0127(10) 0.0189(11) -0.0003(9) 0.0040(8) -0.0024(9)
C5 0.0189(11) 0.0155(12) 0.0190(11) 0.0000(9) 0.0023(9) -0.0007(9)
C6 0.0202(11) 0.0174(12) 0.0180(11) -0.0018(9) 0.0029(9) -0.0008(9)
C7 0.0239(12) 0.0143(12) 0.0228(12) -0.0030(10) 0.0052(10) 0.0002(9)
C8 0.0246(12) 0.0146(11) 0.0219(12) -0.0021(10) 0.0038(9) 0.0024(10)
C9 0.0210(11) 0.0151(11) 0.0187(11) 0.0025(10) 0.0036(9) -0.0009(9)
C10 0.0208(11) 0.0146(12) 0.0174(11) 0.0015(9) 0.0017(9) 0.0001(9)
C11 0.0189(11) 0.0201(12) 0.0179(11) 0.0017(10) 0.0004(9) -0.0019(9)
C12 0.0168(11) 0.0196(12) 0.0244(12) -0.0024(10) 0.0013(9) -0.0009(10)
C13 0.0175(11) 0.0192(12) 0.0218(11) -0.0041(10) -0.0008(9) -0.0023(10)
C14 0.0338(14) 0.0264(14) 0.0273(14) 0.0072(13) 0.0024(11) 0.0028(12)
C15 0.0488(17) 0.0367(17) 0.0231(13) 0.0069(15) 0.0027(11) 0.0053(13)
C16 0.0321(14) 0.0363(17) 0.0228(13) 0.0004(13) 0.0058(11) -0.0004(12)
C17 0.0243(12) 0.0284(14) 0.0291(13) 0.0045(12) 0.0034(10) -0.0037(12)
C18 0.0225(12) 0.0200(12) 0.0254(13) -0.0003(11) 0.0006(9) -0.0006(10)
C19 0.0170(11) 0.0161(12) 0.0205(11) 0.0017(9) -0.0004(9) -0.0003(9)
C20 0.0319(15) 0.0389(18) 0.0233(14) -0.0004(13) -0.0056(11) 0.0026(13)
C21 0.0172(11) 0.0165(12) 0.0228(11) -0.0006(10) -0.0013(9) 0.0008(10)
C22 0.0326(14) 0.0202(13) 0.0280(14) -0.0063(11) -0.0017(11) 0.0043(11)
C23 0.0306(15) 0.0212(15) 0.066(2) 0.0005(13) -0.0073(16) 0.0016(16)

loop_
_atom_type_symbol
_atom_type_description
_atom_type_scat_dispersion_real
_atom_type_scat_dispersion_imag
_atom_type_scat_source
C C 0.0033 0.0016 'International Tables Vol C Tables 4.2.6.8 and 6.1.1.4'
N N 0.0061 0.0033 'International Tables Vol C Tables 4.2.6.8 and 6.1.1.4'
H H 0.0000 0.0000 'International Tables Vol C Tables 4.2.6.8 and 6.1.1.4'
O O 0.0106 0.0060 'International Tables Vol C Tables 4.2.6.8 and 6.1.1.4'

loop_
_geom_angle_atom_site_label_1
_geom_angle_atom_site_label_2
_geom_angle_atom_site_label_3
_geom_angle
C6 O1 C12 117.82(19)
C20 O2 C19 109.5(2)
C21 O4 C22 117.2(2)
C11 N1 C1 118.8(2)
C10 N2 C9 108.4(2)
C10 N2 H1N 122(2)
C9 N2 H1N 130(2)
N1 C1 C2 124.6(2)
N1 C1 C21 111.8(2)
C2 C1 C21 123.7(2)
C1 C2 C3 116.4(2)
C1 C2 C19 123.9(2)
C3 C2 C19 119.5(2)
C2 C3 C10 118.8(2)
C2 C3 C4 134.7(2)
C10 C3 C4 106.4(2)
C9 C4 C5 120.3(2)
C9 C4 C3 106.0(2)
C5 C4 C3 133.7(2)
C6 C5 C4 117.4(2)
C6 C5 H1 120.5(17)
C4 C5 H1 122.0(17)
C5 C6 O1 124.5(2)
C5 C6 C7 121.7(2)
O1 C6 C7 113.8(2)
C8 C7 C6 121.5(2)
C8 C7 H2 120(2)
C6 C7 H2 119(2)
C7 C8 C9 117.6(2)
C7 C8 H3 122(2)
C9 C8 H3 121(2)
N2 C9 C8 128.6(2)
N2 C9 C4 109.9(2)
C8 C9 C4 121.5(2)
N2 C10 C11 130.7(2)
N2 C10 C3 109.3(2)
C11 C10 C3 120.0(2)
N1 C11 C10 121.4(2)
N1 C11 H4 115(2)
C10 C11 H4 123(2)
O1 C12 C13 113.3(2)
O1 C12 H5 104.2(17)
C13 C12 H5 113.1(15)
O1 C12 H6 109.8(19)
C13 C12 H6 112.7(19)
H5 C12 H6 103(3)
C14 C13 C18 119.4(2)
C14 C13 C12 119.0(2)
C18 C13 C12 121.5(2)
C13 C14 C15 120.3(3)
C13 C14 H20 118(2)
C15 C14 H20 122(2)
C16 C15 C14 119.9(3)
C16 C15 H21 117(2)
C14 C15 H21 123(2)
C17 C16 C15 119.9(3)
C17 C16 H7 119(2)
C15 C16 H7 121(2)
C16 C17 C18 120.1(3)
C16 C17 H8 118(2)
C18 C17 H8 122(2)
C13 C18 C17 120.4(3)
C13 C18 H9 119(2)
C17 C18 H9 120(2)
O2 C19 C2 109.50(19)
O2 C19 H10 106.9(15)
C2 C19 H10 111.0(15)
O2 C19 H19 111.3(17)
C2 C19 H19 111.7(17)
H10 C19 H19 106(2)
O2 C20 H11 110.7(18)
O2 C20 H12 104(2)
H11 C20 H12 112(3)
O2 C20 H13 110.3(19)
H11 C20 H13 103(3)
H12 C20 H13 117(3)
O3 C21 O4 124.3(2)
O3 C21 C1 123.8(2)
O4 C21 C1 111.8(2)
O4 C22 C23 110.4(2)
O4 C22 H14 108(2)
C23 C22 H14 116(2)
O4 C22 H15 106(2)
C23 C22 H15 109.9(19)
H14 C22 H15 106(3)
C22 C23 H16 113(2)
C22 C23 H17 110(3)
H16 C23 H17 104(3)
C22 C23 H18 108(3)
H16 C23 H18 108(4)
H17 C23 H18 115(4)

loop_
_geom_bond_atom_site_label_1
_geom_bond_atom_site_label_2
_geom_bond_distance
O1 C6 1.385(3)
O1 C12 1.430(3)
O2 C20 1.425(3)
O2 C19 1.431(3)
O3 C21 1.201(3)
O4 C21 1.345(3)
O4 C22 1.454(3)
N1 C11 1.326(3)
N1 C1 1.360(3)
N2 C10 1.373(3)
N2 C9 1.382(3)
N2 H1N 0.85(3)
C1 C2 1.395(3)
C1 C21 1.498(4)
C2 C3 1.402(3)
C2 C19 1.502(3)
C3 C10 1.419(3)
C3 C4 1.446(3)
C4 C9 1.409(3)
C4 C5 1.413(3)
C5 C6 1.380(3)
C5 H1 1.00(3)
C6 C7 1.408(4)
C7 C8 1.376(4)
C7 H2 0.92(4)
C8 C9 1.399(4)
C8 H3 0.90(4)
C10 C11 1.390(4)
C11 H4 0.96(3)
C12 C13 1.511(3)
C12 H5 0.96(3)
C12 H6 0.94(4)
C13 C14 1.385(4)
C13 C18 1.389(4)
C14 C15 1.395(4)
C14 H20 0.98(4)
C15 C16 1.391(5)
C15 H21 0.99(4)
C16 C17 1.380(4)
C16 H7 0.99(3)
C17 C18 1.394(4)
C17 H8 0.94(4)
C18 H9 0.96(4)
C19 H10 0.99(3)
C19 H19 1.04(4)
C20 H11 0.97(3)
C20 H12 1.00(4)
C20 H13 1.06(4)
C22 C23 1.496(4)
C22 H14 1.05(3)
C22 H15 1.10(4)
C23 H16 1.10(5)
C23 H17 1.00(5)
C23 H18 0.95(4)

loop_
_cod_related_entry_id
_cod_related_entry_database
_cod_related_entry_code
1 ChemSpider 108771
